data_7104913
loop_
_publ_author_name
'Melzer, Marie M'
'Li, Ercheng'
'Warren, Timothy H'

_publ_section_title
;
 Reversible RS-NO bond cleavage and formation at copper(I) thiolates.
;
_journal_issue 39
_journal_name_full 'Chemical communications (Cambridge, England)'
_journal_page_first 5847
_journal_page_last 5849
_journal_paper_doi 10.1039/b911643e
_journal_year 2009
_chemical_formula_moiety 'C38 H51 Cu1 N2 S1'
_chemical_formula_sum 'C38 H51 Cu N2 S'
_chemical_formula_weight 631.39
_chemical_name_common IPrCuSCH2ArtBu
_space_group_IT_number 15
_symmetry_cell_setting monoclinic
_symmetry_space_group_name_Hall '-C 2yc'
_symmetry_space_group_name_H-M 'C 1 2/c 1'
_atom_sites_solution_hydrogens geom
_atom_sites_solution_primary direct
_atom_sites_solution_secondary difmap
_audit_creation_method SHELXL-97
_cell_angle_alpha 90.00
_cell_angle_beta 94.8040(10)
_cell_angle_gamma 90.00
_cell_formula_units_Z 8
_cell_length_a 29.689(3)
_cell_length_b 15.6315(13)
_cell_length_c 17.0794(14)
_cell_measurement_reflns_used 9954
_cell_measurement_temperature 100(2)
_cell_measurement_theta_max 56.581
_cell_measurement_theta_min 4.787
_cell_volume 7898.4(11)
_computing_cell_refinement 'Bruker APEX II'
_computing_data_collection 'Bruker APEX II'
_computing_data_reduction 'Bruker APEX II'
_computing_molecular_graphics 'ORTEP-3 for Windows; Ferrugia L J (1997), J. Appl. Cryst. 30, 565'
_computing_publication_material 'Bruker SHELXTL'
_computing_structure_refinement 'SHELXL-97 (Sheldrick, 1997)'
_computing_structure_solution 'SHELXS-97 (Sheldrick, 1990)'
_diffrn_ambient_temperature 100(2)
_diffrn_measured_fraction_theta_full 0.999
_diffrn_measured_fraction_theta_max 0.999
_diffrn_measurement_device_type 'APEX II platform CCDm Bruker'
_diffrn_measurement_method 'omega scans'
_diffrn_radiation_monochromator graphite
_diffrn_radiation_source 'fine-focus sealed tube'
_diffrn_radiation_type MoK\a
_diffrn_radiation_wavelength 0.71073
_diffrn_reflns_av_R_equivalents 0.0299
_diffrn_reflns_av_sigmaI/netI 0.0305
_diffrn_reflns_limit_h_max 37
_diffrn_reflns_limit_h_min -36
_diffrn_reflns_limit_k_max 19
_diffrn_reflns_limit_k_min -19
_diffrn_reflns_limit_l_max 21
_diffrn_reflns_limit_l_min -21
_diffrn_reflns_number 32710
_diffrn_reflns_theta_full 25.00
_diffrn_reflns_theta_max 27.00
_diffrn_reflns_theta_min 1.86
_exptl_absorpt_coefficient_mu 0.630
_exptl_absorpt_correction_T_max 0.7114
_exptl_absorpt_correction_T_min 0.7037
_exptl_absorpt_correction_type multi-scan
_exptl_absorpt_process_details 'SADABS based on Blessing's method; Blessing, Acta Cryst. (1995) A51 33-38'
_exptl_crystal_colour Colorless
_exptl_crystal_density_diffrn 1.062
_exptl_crystal_density_method 'not measured'
_exptl_crystal_description Block
_exptl_crystal_F_000 2704
_exptl_crystal_size_max 0.60
_exptl_crystal_size_mid 0.58
_exptl_crystal_size_min 0.58
_platon_squeeze_details
;
Because disordered pentanes of solvation were found in the initial refinement
that could not be satisfactorily modeled, the SQUEEZE subroutine of PLATON
was used. 105 solvent electrons were identified corresponding to 1/3 molecule
of pentane per IPrCuSCH2ArtBu and the reflection data were refined
excluding the solvent to give the results below.

PLATON: Spek, A. L. Acta Crystallogr. 1990, A46, C-34.
;
_refine_diff_density_max 0.366
_refine_diff_density_min -0.298
_refine_diff_density_rms 0.055
_refine_ls_extinction_method none
_refine_ls_goodness_of_fit_ref 1.078
_refine_ls_hydrogen_treatment constr
_refine_ls_matrix_type full
_refine_ls_number_parameters 390
_refine_ls_number_reflns 8618
_refine_ls_number_restraints 0
_refine_ls_restrained_S_all 1.078
_refine_ls_R_factor_all 0.0530
_refine_ls_R_factor_gt 0.0405
_refine_ls_shift/su_max 0.002
_refine_ls_shift/su_mean 0.000
_refine_ls_structure_factor_coef Fsqd
_refine_ls_weighting_details 'calc w=1/[\s^2^(Fo^2^)+(0.0433P)^2^+11.5173P] where P=(Fo^2^+2Fc^2^)/3'
_refine_ls_weighting_scheme calc
_refine_ls_wR_factor_gt 0.1031
_refine_ls_wR_factor_ref 0.1078
_reflns_number_gt 6873
_reflns_number_total 8618
_reflns_threshold_expression >2sigma(I)
_cod_data_source_file b911643e.txt
_cod_data_source_block c:IPrCuSCH2ArtBu
_cod_depositor_comments
;
The following automatic conversions were performed:
'_symmetry_cell_setting' value 'Monoclinic' changed to 'monoclinic'
according to '/home/saulius/struct/CIF-dictionaries/cif_core.dic'
dictionary named 'cif_core.dic' version 2.4.1 from 2010-06-29.

Automatic conversion script
Id: cif_fix_enum 1527 2010-12-29 10:47:43Z saulius 

The following automatic conversions were performed:

data name '_atom_site_symetry_multiplicity' was replaced with
'_atom_site_symmetry_multiplicity' as specified in the replacement
file 'data/replacement-values/replacement_tags.lst'.

Automatic conversion script
Id: cif_correct_tags 9268 2022-04-12 08:56:07Z antanas 
;
_cod_original_sg_symbol_Hall -C2yc
_cod_original_sg_symbol_H-M C2/c
_cod_database_code 7104913

loop_
_symmetry_equiv_pos_as_xyz
'x, y, z'
'-x, y, -z+1/2'
'x+1/2, y+1/2, z'
'-x+1/2, y+1/2, -z+1/2'
'-x, -y, -z'
'x, -y, z-1/2'
'-x+1/2, -y+1/2, -z'
'x+1/2, -y+1/2, z-1/2'

loop_
_atom_site_label
_atom_site_type_symbol
_atom_site_fract_x
_atom_site_fract_y
_atom_site_fract_z
_atom_site_U_iso_or_equiv
_atom_site_adp_type
_atom_site_occupancy
_atom_site_symmetry_multiplicity
_atom_site_calc_flag
_atom_site_refinement_flags
_atom_site_disorder_assembly
_atom_site_disorder_group
Cu1 Cu 0.330561(8) 0.562767(17) 0.994791(14) 0.02574(8) Uani 1 1 d . . .
N2 N 0.32579(5) 0.48701(11) 0.83691(10) 0.0251(4) Uani 1 1 d . . .
N1 N 0.26045(6) 0.50891(12) 0.87634(10) 0.0284(4) Uani 1 1 d . . .
S1 S 0.353634(18) 0.60078(4) 1.11107(3) 0.03274(13) Uani 1 1 d . . .
C1 C 0.30502(7) 0.52038(14) 0.89777(12) 0.0255(4) Uani 1 1 d . . .
C2 C 0.25375(7) 0.47023(16) 0.80377(13) 0.0335(5) Uani 1 1 d . . .
C3 C 0.29488(7) 0.45622(15) 0.77846(13) 0.0316(5) Uani 1 1 d . . .
C4 C 0.22486(7) 0.54342(16) 0.92003(13) 0.0328(5) Uani 1 1 d . . .
C5 C 0.20821(8) 0.49400(17) 0.97944(14) 0.0377(5) Uani 1 1 d . . .
C6 C 0.17315(8) 0.5300(2) 1.01876(16) 0.0472(6) Uani 1 1 d . . .
C7 C 0.15623(8) 0.6102(2) 0.99891(16) 0.0494(7) Uani 1 1 d . . .
C8 C 0.17389(8) 0.65815(18) 0.94067(15) 0.0427(6) Uani 1 1 d . . .
C9 C 0.20915(7) 0.62562(16) 0.89982(14) 0.0350(5) Uani 1 1 d . . .
C10 C 0.37421(7) 0.49093(14) 0.83170(11) 0.0265(4) Uani 1 1 d . . .
C11 C 0.40049(7) 0.42140(15) 0.85822(12) 0.0289(5) Uani 1 1 d . . .
C12 C 0.44735(7) 0.42893(16) 0.85509(12) 0.0335(5) Uani 1 1 d . . .
C13 C 0.46583(7) 0.50129(17) 0.82524(12) 0.0362(6) Uani 1 1 d . . .
C14 C 0.43863(7) 0.56817(17) 0.79698(13) 0.0357(5) Uani 1 1 d . . .
C15 C 0.39179(7) 0.56480(15) 0.80019(12) 0.0302(5) Uani 1 1 d . . .
C16 C 0.22671(9) 0.40608(18) 1.00187(16) 0.0456(6) Uani 1 1 d . . .
C17 C 0.22950(8) 0.68007(17) 0.83846(14) 0.0404(6) Uani 1 1 d . . .
C18 C 0.38094(8) 0.34215(15) 0.89285(13) 0.0337(5) Uani 1 1 d . . .
C19 C 0.36255(8) 0.63985(16) 0.77060(14) 0.0377(5) Uani 1 1 d . . .
C20 C 0.24298(16) 0.4011(3) 1.0885(2) 0.0873(12) Uani 1 1 d . . .
C21 C 0.19267(13) 0.3371(2) 0.9801(3) 0.1019(16) Uani 1 1 d . . .
C22 C 0.25372(9) 0.75772(19) 0.87631(17) 0.0503(7) Uani 1 1 d . . .
C23 C 0.19367(10) 0.7070(2) 0.77332(16) 0.0510(7) Uani 1 1 d . . .
C24 C 0.38814(9) 0.34594(17) 0.98291(14) 0.0420(6) Uani 1 1 d . . .
C25 C 0.40097(9) 0.26035(17) 0.86127(15) 0.0447(6) Uani 1 1 d . . .
C26 C 0.37589(11) 0.7218(2) 0.8144(2) 0.0632(8) Uani 1 1 d . . .
C27 C 0.36429(11) 0.6501(2) 0.68191(16) 0.0576(8) Uani 1 1 d . . .
C28 C 0.41512(7) 0.58328(16) 1.11965(13) 0.0349(5) Uani 1 1 d . . .
C29 C 0.43921(7) 0.64686(15) 1.07232(12) 0.0313(5) Uani 1 1 d . . .
C30 C 0.45836(8) 0.62387(15) 1.00439(12) 0.0335(5) Uani 1 1 d . . .
C31 C 0.47962(8) 0.68378(15) 0.96032(13) 0.0361(5) Uani 1 1 d . . .
C32 C 0.48202(8) 0.76978(15) 0.98064(14) 0.0354(5) Uani 1 1 d . . .
C33 C 0.46292(8) 0.79258(17) 1.05022(16) 0.0435(6) Uani 1 1 d . . .
C34 C 0.44229(8) 0.73234(17) 1.09454(15) 0.0412(6) Uani 1 1 d . . .
C35 C 0.50235(9) 0.83834(17) 0.93058(16) 0.0437(6) Uani 1 1 d . . .
C36 C 0.52319(11) 0.8005(2) 0.85939(17) 0.0574(8) Uani 1 1 d . . .
C37 C 0.46479(11) 0.9009(2) 0.8999(2) 0.0650(9) Uani 1 1 d . . .
C38 C 0.53951(10) 0.8884(2) 0.97920(18) 0.0563(7) Uani 1 1 d . . .
H12 H 0.4666 0.3835 0.8738 0.04 Uiso 1 1 calc R . .
H13 H 0.4977 0.5054 0.824 0.043 Uiso 1 1 calc R . .
H14 H 0.452 0.617 0.7751 0.043 Uiso 1 1 calc R . .
H16 H 0.2534 0.3957 0.9712 0.055 Uiso 1 1 calc R . .
H17 H 0.2525 0.6446 0.8139 0.048 Uiso 1 1 calc R . .
H18 H 0.3477 0.3417 0.8778 0.04 Uiso 1 1 calc R . .
H19 H 0.3306 0.6264 0.7807 0.045 Uiso 1 1 calc R . .
H2 H 0.2255 0.4561 0.7767 0.04 Uiso 1 1 calc R . .
H20A H 0.2643 0.4478 1.1017 0.131 Uiso 1 1 calc R . .
H20B H 0.258 0.3461 1.0995 0.131 Uiso 1 1 calc R . .
H20C H 0.2171 0.4064 1.1202 0.131 Uiso 1 1 calc R . .
H21A H 0.2055 0.2813 0.9956 0.153 Uiso 1 1 calc R . .
H21B H 0.1849 0.3379 0.9232 0.153 Uiso 1 1 calc R . .
H21C H 0.1654 0.3471 1.0073 0.153 Uiso 1 1 calc R . .
H22A H 0.2319 0.7935 0.9013 0.075 Uiso 1 1 calc R . .
H22B H 0.2675 0.7909 0.8359 0.075 Uiso 1 1 calc R . .
H22C H 0.2773 0.7385 0.916 0.075 Uiso 1 1 calc R . .
H23A H 0.1791 0.656 0.7494 0.076 Uiso 1 1 calc R . .
H23B H 0.2081 0.7395 0.7332 0.076 Uiso 1 1 calc R . .
H23C H 0.1709 0.7429 0.7957 0.076 Uiso 1 1 calc R . .
H24A H 0.4206 0.3493 0.999 0.063 Uiso 1 1 calc R . .
H24B H 0.3755 0.2944 1.0053 0.063 Uiso 1 1 calc R . .
H24C H 0.3729 0.3966 1.0019 0.063 Uiso 1 1 calc R . .
H25A H 0.398 0.2616 0.8037 0.067 Uiso 1 1 calc R . .
H25B H 0.3847 0.2107 0.8797 0.067 Uiso 1 1 calc R . .
H25C H 0.433 0.2563 0.8801 0.067 Uiso 1 1 calc R . .
H26A H 0.3752 0.7123 0.871 0.095 Uiso 1 1 calc R . .
H26B H 0.3546 0.7674 0.7975 0.095 Uiso 1 1 calc R . .
H26C H 0.4065 0.7384 0.803 0.095 Uiso 1 1 calc R . .
H27A H 0.3952 0.6638 0.6703 0.086 Uiso 1 1 calc R . .
H27B H 0.344 0.6964 0.663 0.086 Uiso 1 1 calc R . .
H27C H 0.3548 0.5966 0.6556 0.086 Uiso 1 1 calc R . .
H28A H 0.4267 0.5878 1.1755 0.042 Uiso 1 1 calc R . .
H28B H 0.4216 0.5248 1.1014 0.042 Uiso 1 1 calc R . .
H3 H 0.3014 0.4305 0.7303 0.038 Uiso 1 1 calc R . .
H30 H 0.4569 0.5659 0.9876 0.04 Uiso 1 1 calc R . .
H31 H 0.493 0.6654 0.9146 0.043 Uiso 1 1 calc R . .
H33 H 0.4642 0.8505 1.0671 0.052 Uiso 1 1 calc R . .
H34 H 0.4299 0.7499 1.1415 0.049 Uiso 1 1 calc R . .
H36A H 0.5467 0.7592 0.8772 0.086 Uiso 1 1 calc R . .
H36B H 0.5366 0.8465 0.83 0.086 Uiso 1 1 calc R . .
H36C H 0.4997 0.7717 0.8254 0.086 Uiso 1 1 calc R . .
H37A H 0.4411 0.8694 0.8685 0.098 Uiso 1 1 calc R . .
H37B H 0.4776 0.9448 0.8673 0.098 Uiso 1 1 calc R . .
H37C H 0.4518 0.9282 0.9445 0.098 Uiso 1 1 calc R . .
H38A H 0.5268 0.9146 1.0246 0.084 Uiso 1 1 calc R . .
H38B H 0.5514 0.9332 0.9465 0.084 Uiso 1 1 calc R . .
H38C H 0.564 0.8493 0.9974 0.084 Uiso 1 1 calc R . .
H6 H 0.1609 0.4988 1.0597 0.057 Uiso 1 1 calc R . .
H7 H 0.1321 0.6327 1.0257 0.059 Uiso 1 1 calc R . .
H8 H 0.1621 0.7134 0.9283 0.051 Uiso 1 1 calc R . .

loop_
_atom_site_aniso_label
_atom_site_aniso_U_11
_atom_site_aniso_U_22
_atom_site_aniso_U_33
_atom_site_aniso_U_23
_atom_site_aniso_U_13
_atom_site_aniso_U_12
Cu1 0.02230(13) 0.03451(15) 0.02089(13) -0.00130(11) 0.00472(9) 0.00176(11)
N2 0.0203(8) 0.0323(10) 0.0231(8) -0.0025(7) 0.0038(6) 0.0016(7)
N1 0.0207(8) 0.0354(10) 0.0297(9) -0.0040(8) 0.0051(7) 0.0006(7)
S1 0.0288(3) 0.0478(3) 0.0222(3) -0.0045(2) 0.0053(2) 0.0049(2)
C1 0.0215(10) 0.0310(11) 0.0245(10) 0.0006(8) 0.0050(8) 0.0010(8)
C2 0.0238(10) 0.0444(13) 0.0320(12) -0.0087(10) 0.0007(9) -0.0021(9)
C3 0.0276(11) 0.0398(13) 0.0274(11) -0.0080(9) 0.0017(8) -0.0017(9)
C4 0.0201(10) 0.0470(14) 0.0318(11) -0.0104(10) 0.0056(8) -0.0023(9)
C5 0.0277(11) 0.0492(14) 0.0373(13) -0.0085(11) 0.0085(9) -0.0051(10)
C6 0.0350(13) 0.0668(18) 0.0422(14) -0.0058(13) 0.0166(11) -0.0053(13)
C7 0.0273(12) 0.071(2) 0.0520(16) -0.0184(14) 0.0149(11) 0.0011(12)
C8 0.0247(11) 0.0563(16) 0.0476(15) -0.0105(12) 0.0069(10) 0.0059(11)
C9 0.0226(11) 0.0463(14) 0.0363(12) -0.0074(10) 0.0031(9) 0.0027(10)
C10 0.0192(9) 0.0413(12) 0.0194(9) -0.0041(9) 0.0044(7) 0.0005(9)
C11 0.0259(10) 0.0413(13) 0.0196(10) -0.0071(9) 0.0026(8) 0.0037(9)
C12 0.0240(10) 0.0511(14) 0.0252(11) -0.0078(10) 0.0023(8) 0.0079(10)
C13 0.0190(10) 0.0656(16) 0.0245(11) -0.0141(11) 0.0049(8) -0.0010(10)
C14 0.0284(11) 0.0551(15) 0.0245(11) -0.0061(10) 0.0077(8) -0.0094(11)
C15 0.0257(10) 0.0436(13) 0.0217(10) -0.0020(9) 0.0040(8) -0.0014(9)
C16 0.0371(13) 0.0524(16) 0.0498(15) -0.0013(12) 0.0184(11) -0.0058(12)
C17 0.0353(13) 0.0476(15) 0.0393(13) 0.0030(11) 0.0099(10) 0.0124(11)
C18 0.0291(11) 0.0385(13) 0.0336(12) -0.0022(10) 0.0030(9) 0.0052(10)
C19 0.0292(12) 0.0456(14) 0.0382(13) 0.0074(11) 0.0031(9) -0.0032(10)
C20 0.126(4) 0.081(3) 0.057(2) 0.0208(19) 0.023(2) 0.027(2)
C21 0.062(2) 0.055(2) 0.188(5) -0.025(3) 0.006(3) -0.0111(18)
C22 0.0397(14) 0.0564(17) 0.0549(17) 0.0071(13) 0.0045(12) -0.0024(12)
C23 0.0546(16) 0.0601(18) 0.0381(14) -0.0046(13) 0.0027(12) 0.0149(14)
C24 0.0500(15) 0.0436(14) 0.0338(13) 0.0007(11) 0.0113(11) -0.0004(12)
C25 0.0518(15) 0.0428(14) 0.0390(14) -0.0053(11) 0.0014(11) 0.0095(12)
C26 0.0589(19) 0.0511(18) 0.077(2) -0.0131(16) -0.0079(16) 0.0096(15)
C27 0.0618(19) 0.068(2) 0.0422(15) 0.0211(14) 0.0007(13) -0.0043(15)
C28 0.0306(11) 0.0493(14) 0.0240(11) -0.0006(10) -0.0015(9) 0.0058(10)
C29 0.0233(10) 0.0448(13) 0.0246(10) -0.0057(9) -0.0046(8) 0.0062(9)
C30 0.0416(13) 0.0346(12) 0.0238(11) -0.0036(9) -0.0002(9) 0.0054(10)
C31 0.0427(13) 0.0400(13) 0.0252(11) -0.0055(10) 0.0017(9) 0.0032(10)
C32 0.0305(11) 0.0385(13) 0.0360(12) -0.0063(10) -0.0042(9) 0.0035(10)
C33 0.0349(13) 0.0401(14) 0.0557(16) -0.0201(12) 0.0058(11) -0.0017(11)
C34 0.0318(12) 0.0506(15) 0.0420(14) -0.0187(12) 0.0080(10) -0.0016(11)
C35 0.0462(15) 0.0391(14) 0.0446(14) -0.0020(11) -0.0038(11) 0.0002(11)
C36 0.078(2) 0.0526(17) 0.0429(15) 0.0049(13) 0.0123(14) -0.0058(15)
C37 0.0611(19) 0.0451(17) 0.085(2) 0.0094(16) -0.0132(17) 0.0006(15)
C38 0.0559(17) 0.0559(18) 0.0563(18) -0.0038(14) 0.0000(14) -0.0188(14)

loop_
_atom_type_symbol
_atom_type_description
_atom_type_scat_dispersion_real
_atom_type_scat_dispersion_imag
_atom_type_scat_source
C C 0.0033 0.0016 'International Tables Vol C Tables 4.2.6.8 and 6.1.1.4'
H H 0.0000 0.0000 'International Tables Vol C Tables 4.2.6.8 and 6.1.1.4'
N N 0.0061 0.0033 'International Tables Vol C Tables 4.2.6.8 and 6.1.1.4'
S S 0.1246 0.1234 'International Tables Vol C Tables 4.2.6.8 and 6.1.1.4'
Cu Cu 0.3201 1.2651 'International Tables Vol C Tables 4.2.6.8 and 6.1.1.4'

loop_
_geom_angle_atom_site_label_1
_geom_angle_atom_site_label_2
_geom_angle_atom_site_label_3
_geom_angle
_geom_angle_site_symmetry_1
_geom_angle_site_symmetry_3
_geom_angle_publ_flag
N2 C1 Cu1 129.34(15) . . ?
N2 C3 H3 127 . . ?
N1 C1 N2 103.80(17) . . ?
N1 C1 Cu1 126.59(15) . . ?
N1 C2 H2 126.5 . . ?
S1 C28 H28A 109.2 . . ?
S1 C28 H28B 109.2 . . ?
C1 Cu1 S1 172.90(6) . . ?
C1 N2 C3 111.70(17) . . ?
C1 N2 C10 123.22(17) . . ?
C1 N1 C2 111.40(17) . . ?
C1 N1 C4 123.35(18) . . ?
C10 C11 C12 116.9(2) . . ?
C10 C11 C18 123.02(19) . . ?
C10 C15 C14 116.9(2) . . ?
C10 C15 C19 123.09(19) . . ?
C11 C18 C25 112.00(19) . . ?
C11 C18 C24 109.56(19) . . ?
C11 C18 H18 108 . . ?
C11 C10 C15 123.72(19) . . ?
C11 C10 N2 118.62(19) . . ?
C11 C12 H12 119.6 . . ?
C12 C11 C18 120.0(2) . . ?
C12 C13 C14 120.8(2) . . ?
C12 C13 H13 119.6 . . ?
C13 C14 C15 120.8(2) . . ?
C13 C14 H14 119.6 . . ?
C13 C12 C11 120.8(2) . . ?
C13 C12 H12 119.6 . . ?
C14 C15 C19 120.0(2) . . ?
C14 C13 H13 119.6 . . ?
C15 C14 H14 119.6 . . ?
C15 C10 N2 117.66(19) . . ?
C15 C19 C27 110.1(2) . . ?
C15 C19 H19 107.7 . . ?
C16 C20 H20A 109.5 . . ?
C16 C20 H20B 109.5 . . ?
C16 C20 H20C 109.5 . . ?
C16 C21 H21A 109.5 . . ?
C16 C21 H21B 109.5 . . ?
C16 C21 H21C 109.5 . . ?
C17 C23 H23A 109.5 . . ?
C17 C23 H23B 109.5 . . ?
C17 C23 H23C 109.5 . . ?
C17 C22 H22A 109.5 . . ?
C17 C22 H22B 109.5 . . ?
C17 C22 H22C 109.5 . . ?
C18 C24 H24A 109.5 . . ?
C18 C24 H24B 109.5 . . ?
C18 C24 H24C 109.5 . . ?
C18 C25 H25A 109.5 . . ?
C18 C25 H25B 109.5 . . ?
C18 C25 H25C 109.5 . . ?
C19 C26 H26A 109.5 . . ?
C19 C26 H26B 109.5 . . ?
C19 C26 H26C 109.5 . . ?
C19 C27 H27A 109.5 . . ?
C19 C27 H27B 109.5 . . ?
C19 C27 H27C 109.5 . . ?
C2 N1 C4 124.78(18) . . ?
C2 C3 N2 106.02(19) . . ?
C2 C3 H3 127 . . ?
C20 C16 H16 107.5 . . ?
C21 C16 C5 111.5(3) . . ?
C21 C16 C20 110.9(3) . . ?
C21 C16 H16 107.5 . . ?
C22 C17 C23 111.3(2) . . ?
C22 C17 H17 107.8 . . ?
C23 C17 H17 107.8 . . ?
C24 C18 H18 108 . . ?
C25 C18 C24 111.1(2) . . ?
C25 C18 H18 108 . . ?
C26 C19 C15 111.6(2) . . ?
C26 C19 C27 111.8(2) . . ?
C26 C19 H19 107.7 . . ?
C27 C19 H19 107.7 . . ?
C28 S1 Cu1 105.80(7) . . ?
C29 C28 S1 111.92(15) . . ?
C29 C28 H28A 109.2 . . ?
C29 C28 H28B 109.2 . . ?
C29 C30 C31 121.2(2) . . ?
C29 C30 H30 119.4 . . ?
C29 C34 H34 119.1 . . ?
C3 N2 C10 124.85(17) . . ?
C3 C2 N1 107.07(19) . . ?
C3 C2 H2 126.5 . . ?
C30 C31 C32 122.3(2) . . ?
C30 C31 H31 118.8 . . ?
C30 C29 C34 117.2(2) . . ?
C30 C29 C28 121.9(2) . . ?
C31 C32 C33 116.2(2) . . ?
C31 C32 C35 123.6(2) . . ?
C31 C30 H30 119.4 . . ?
C32 C31 H31 118.8 . . ?
C32 C33 H33 119.4 . . ?
C32 C35 C36 112.3(2) . . ?
C32 C35 C38 110.7(2) . . ?
C32 C35 C37 109.1(2) . . ?
C33 C32 C35 120.1(2) . . ?
C33 C34 C29 121.8(2) . . ?
C33 C34 H34 119.1 . . ?
C34 C29 C28 120.9(2) . . ?
C34 C33 C32 121.3(2) . . ?
C34 C33 H33 119.4 . . ?
C35 C37 H37A 109.5 . . ?
C35 C37 H37B 109.5 . . ?
C35 C37 H37C 109.5 . . ?
C35 C38 H38A 109.5 . . ?
C35 C38 H38B 109.5 . . ?
C35 C38 H38C 109.5 . . ?
C35 C36 H36A 109.5 . . ?
C35 C36 H36B 109.5 . . ?
C35 C36 H36C 109.5 . . ?
C36 C35 C38 107.8(2) . . ?
C36 C35 C37 107.7(2) . . ?
C38 C35 C37 109.1(2) . . ?
C4 C9 C8 117.2(2) . . ?
C4 C9 C17 122.8(2) . . ?
C4 C5 C6 116.6(2) . . ?
C4 C5 C16 122.8(2) . . ?
C5 C4 C9 123.7(2) . . ?
C5 C4 N1 119.1(2) . . ?
C5 C6 H6 119.5 . . ?
C5 C16 C20 111.8(2) . . ?
C5 C16 H16 107.5 . . ?
C6 C5 C16 120.7(2) . . ?
C6 C7 C8 121.1(2) . . ?
C6 C7 H7 119.5 . . ?
C7 C6 C5 121.0(3) . . ?
C7 C6 H6 119.5 . . ?
C7 C8 C9 120.4(3) . . ?
C7 C8 H8 119.8 . . ?
C8 C9 C17 119.9(2) . . ?
C8 C7 H7 119.5 . . ?
C9 C4 N1 117.2(2) . . ?
C9 C17 C22 110.8(2) . . ?
C9 C17 C23 111.3(2) . . ?
C9 C17 H17 107.8 . . ?
C9 C8 H8 119.8 . . ?
H20A C20 H20B 109.5 . . ?
H20A C20 H20C 109.5 . . ?
H20B C20 H20C 109.5 . . ?
H21A C21 H21B 109.5 . . ?
H21A C21 H21C 109.5 . . ?
H21B C21 H21C 109.5 . . ?
H22A C22 H22B 109.5 . . ?
H22A C22 H22C 109.5 . . ?
H22B C22 H22C 109.5 . . ?
H23A C23 H23B 109.5 . . ?
H23A C23 H23C 109.5 . . ?
H23B C23 H23C 109.5 . . ?
H24A C24 H24B 109.5 . . ?
H24A C24 H24C 109.5 . . ?
H24B C24 H24C 109.5 . . ?
H25A C25 H25B 109.5 . . ?
H25A C25 H25C 109.5 . . ?
H25B C25 H25C 109.5 . . ?
H26A C26 H26B 109.5 . . ?
H26A C26 H26C 109.5 . . ?
H26B C26 H26C 109.5 . . ?
H27A C27 H27B 109.5 . . ?
H27A C27 H27C 109.5 . . ?
H27B C27 H27C 109.5 . . ?
H28A C28 H28B 107.9 . . ?
H36A C36 H36B 109.5 . . ?
H36A C36 H36C 109.5 . . ?
H36B C36 H36C 109.5 . . ?
H37A C37 H37B 109.5 . . ?
H37A C37 H37C 109.5 . . ?
H37B C37 H37C 109.5 . . ?
H38A C38 H38B 109.5 . . ?
H38A C38 H38C 109.5 . . ?
H38B C38 H38C 109.5 . . ?

loop_
_geom_bond_atom_site_label_1
_geom_bond_atom_site_label_2
_geom_bond_distance
_geom_bond_site_symmetry_2
_geom_bond_publ_flag
Cu1 C1 1.884(2) . ?
Cu1 S1 2.1304(6) . ?
N2 C1 1.356(3) . ?
N2 C3 1.385(3) . ?
N2 C10 1.449(2) . ?
N1 C2 1.378(3) . ?
N1 C4 1.448(3) . ?
S1 C28 1.840(2) . ?
C1 N1 1.355(3) . ?
C2 C3 1.347(3) . ?
C2 H2 0.95 . ?
C3 H3 0.95 . ?
C4 C5 1.398(3) . ?
C4 C9 1.400(3) . ?
C5 C6 1.403(3) . ?
C5 C16 1.517(4) . ?
C6 C7 1.382(4) . ?
C6 H6 0.95 . ?
C7 H7 0.95 . ?
C8 C7 1.383(4) . ?
C8 H8 0.95 . ?
C9 C8 1.401(3) . ?
C9 C17 1.515(3) . ?
C11 C10 1.391(3) . ?
C11 C12 1.402(3) . ?
C11 C18 1.510(3) . ?
C12 H12 0.95 . ?
C13 C12 1.374(4) . ?
C13 H13 0.95 . ?
C14 C13 1.383(4) . ?
C14 H14 0.95 . ?
C15 C10 1.394(3) . ?
C15 C14 1.397(3) . ?
C15 C19 1.520(3) . ?
C16 C21 1.503(4) . ?
C16 C20 1.520(5) . ?
C16 H16 1 . ?
C17 C22 1.527(4) . ?
C17 C23 1.533(4) . ?
C17 H17 1 . ?
C18 C25 1.527(3) . ?
C18 C24 1.536(3) . ?
C18 H18 1 . ?
C19 C26 1.519(4) . ?
C19 C27 1.528(3) . ?
C19 H19 1 . ?
C20 H20A 0.98 . ?
C20 H20B 0.98 . ?
C20 H20C 0.98 . ?
C21 H21A 0.98 . ?
C21 H21B 0.98 . ?
C21 H21C 0.98 . ?
C22 H22A 0.98 . ?
C22 H22B 0.98 . ?
C22 H22C 0.98 . ?
C23 H23A 0.98 . ?
C23 H23B 0.98 . ?
C23 H23C 0.98 . ?
C24 H24A 0.98 . ?
C24 H24B 0.98 . ?
C24 H24C 0.98 . ?
C25 H25A 0.98 . ?
C25 H25B 0.98 . ?
C25 H25C 0.98 . ?
C26 H26A 0.98 . ?
C26 H26B 0.98 . ?
C26 H26C 0.98 . ?
C27 H27A 0.98 . ?
C27 H27B 0.98 . ?
C27 H27C 0.98 . ?
C28 H28A 0.99 . ?
C28 H28B 0.99 . ?
C29 C30 1.382(3) . ?
C29 C34 1.390(3) . ?
C29 C28 1.500(3) . ?
C30 H30 0.95 . ?
C31 C30 1.386(3) . ?
C31 C32 1.389(3) . ?
C31 H31 0.95 . ?
C32 C33 1.405(3) . ?
C32 C35 1.527(4) . ?
C33 C34 1.383(4) . ?
C33 H33 0.95 . ?
C34 H34 0.95 . ?
C35 C36 1.528(4) . ?
C35 C38 1.538(4) . ?
C36 H36A 0.98 . ?
C36 H36B 0.98 . ?
C36 H36C 0.98 . ?
C37 C35 1.541(4) . ?
C37 H37A 0.98 . ?
C37 H37B 0.98 . ?
C37 H37C 0.98 . ?
C38 H38A 0.98 . ?
C38 H38B 0.98 . ?
C38 H38C 0.98 . ?

loop_
_platon_squeeze_void_nr
_platon_squeeze_void_average_x
_platon_squeeze_void_average_y
_platon_squeeze_void_average_z
_platon_squeeze_void_volume
_platon_squeeze_void_count_electrons
1 0.500 -0.039 0.250 256.2 26.0
2 0.500 0.039 0.750 256.2 26.3
3 0.000 0.461 0.250 256.2 26.0
4 0.281 0.208 0.185 8.5 0.0
5 0.719 0.208 0.315 8.5 0.2
6 0.219 0.292 0.815 8.5 0.2
7 0.781 0.292 0.685 8.5 -0.1
8 0.000 0.539 0.750 256.2 26.3
9 0.219 0.708 0.315 8.5 0.2
10 0.781 0.708 0.185 8.5 0.0
11 0.281 0.792 0.685 8.5 -0.1
12 0.719 0.792 0.815 8.5 0.2
